data_4327016
loop_
_publ_author_name
'Brian S. Newell'
'Trevor C. Schwaab'
'Matthew P. Shores'

_publ_contact_author_address
;Department of Chemistry
Colorado State University
Fort Collins, CO 80521
;
_publ_contact_author_email shores@lamar.colostate.edu
_publ_contact_author_fax 011(970)4911801
_publ_contact_author_name 'Matthew P. Shores'
_publ_contact_author_phone 011(970)4916033
_publ_section_title
;
 Synthesis and Characterization of a Novel Tetranuclear 5f Compound: A New
 Synthon for Exploring U(IV) Chemistry
;
_journal_name_full 'Inorganic Chemistry'
_journal_page_first 12108
_journal_page_last 12115
_journal_paper_doi 10.1021/ic201670z
_journal_volume 50
_journal_year 2011
_chemical_formula_moiety 'C16 H44 P4 U'
_chemical_formula_sum 'C16 H44 P4 U'
_chemical_formula_weight 598.42
_chemical_name_systematic
; 
 ? 
;
_space_group_IT_number 96
_symmetry_cell_setting tetragonal
_symmetry_space_group_name_Hall 'P 4nw 2abw'
_symmetry_space_group_name_H-M 'P 43 21 2'
_atom_sites_solution_hydrogens geom
_atom_sites_solution_primary patt
_atom_sites_solution_secondary difmap
_audit_creation_method SHELXL-97
_cell_angle_alpha 90.00
_cell_angle_beta 90.00
_cell_angle_gamma 90.00
_cell_formula_units_Z 4
_cell_length_a 12.2692(9)
_cell_length_b 12.2692(9)
_cell_length_c 17.0398(14)
_cell_measurement_reflns_used 9096
_cell_measurement_temperature 120(2)
_cell_measurement_theta_max 27.47
_cell_measurement_theta_min 2.63
_cell_volume 2565.1(3)
_computing_cell_refinement 'Bruker APEX2 (Bruker, 2009)'
_computing_data_collection 'Bruker APEX2 (Bruker, 2009)'
_computing_data_reduction 'Bruker APEX2 (Bruker, 2009)'
_computing_molecular_graphics 'SHELXTL (Sheldrick, 2008)'
_computing_publication_material 'SHELXTL (Sheldrick, 2008)'
_computing_structure_refinement 'SHELXTL (Sheldrick, 2008)'
_computing_structure_solution 'SHELXTL (Sheldrick, 2008)'
_diffrn_ambient_temperature 120(2)
_diffrn_measured_fraction_theta_full 0.997
_diffrn_measured_fraction_theta_max 0.997
_diffrn_measurement_device_type 'Bruker APEX-II CCD'
_diffrn_measurement_method '\f and \w scans'
_diffrn_radiation_monochromator graphite
_diffrn_radiation_source 'fine-focus sealed tube'
_diffrn_radiation_type MoK\a
_diffrn_radiation_wavelength 0.71073
_diffrn_reflns_av_R_equivalents 0.0658
_diffrn_reflns_av_sigmaI/netI 0.0323
_diffrn_reflns_limit_h_max 15
_diffrn_reflns_limit_h_min -15
_diffrn_reflns_limit_k_max 15
_diffrn_reflns_limit_k_min -15
_diffrn_reflns_limit_l_max 22
_diffrn_reflns_limit_l_min -21
_diffrn_reflns_number 37499
_diffrn_reflns_theta_full 27.53
_diffrn_reflns_theta_max 27.53
_diffrn_reflns_theta_min 2.05
_exptl_absorpt_coefficient_mu 6.573
_exptl_absorpt_correction_T_max 0.2651
_exptl_absorpt_correction_T_min 0.1187
_exptl_absorpt_correction_type multi-scan
_exptl_absorpt_process_details 'SCALE (Bruker, 2009)'
_exptl_crystal_colour yellow
_exptl_crystal_density_diffrn 1.550
_exptl_crystal_description block
_exptl_crystal_F_000 1168
_exptl_crystal_size_max 0.56
_exptl_crystal_size_mid 0.46
_exptl_crystal_size_min 0.28
_refine_diff_density_max 3.043
_refine_diff_density_min -1.851
_refine_diff_density_rms 0.167
_refine_ls_abs_structure_details 'Flack H D (1983), Acta Cryst. A39, 876-881'
_refine_ls_abs_structure_Flack -0.012(12)
_refine_ls_extinction_method none
_refine_ls_goodness_of_fit_ref 1.298
_refine_ls_hydrogen_treatment constr
_refine_ls_matrix_type full
_refine_ls_number_parameters 96
_refine_ls_number_reflns 2950
_refine_ls_number_restraints 0
_refine_ls_restrained_S_all 1.298
_refine_ls_R_factor_all 0.0370
_refine_ls_R_factor_gt 0.0318
_refine_ls_shift/su_max 0.002
_refine_ls_shift/su_mean 0.000
_refine_ls_structure_factor_coef Fsqd
_refine_ls_weighting_details 'calc w=1/[\s^2^(Fo^2^)+(0.0274P)^2^+9.3360P] where P=(Fo^2^+2Fc^2^)/3'
_refine_ls_weighting_scheme calc
_refine_ls_wR_factor_gt 0.0815
_refine_ls_wR_factor_ref 0.0841
_reflns_number_gt 2749
_reflns_number_total 2950
_reflns_threshold_expression >2sigma(I)
_cod_data_source_file ic201670z_si_002_3.cif
_cod_data_source_block 2
_cod_database_code 4327016

loop_
_symmetry_equiv_pos_as_xyz
'x, y, z'
'-x, -y, z+1/2'
'-y+1/2, x+1/2, z+3/4'
'y+1/2, -x+1/2, z+1/4'
'-x+1/2, y+1/2, -z+3/4'
'x+1/2, -y+1/2, -z+1/4'
'y, x, -z'
'-y, -x, -z+1/2'

loop_
_atom_site_label
_atom_site_type_symbol
_atom_site_fract_x
_atom_site_fract_y
_atom_site_fract_z
_atom_site_U_iso_or_equiv
_atom_site_adp_type
_atom_site_occupancy
_atom_site_symmetry_multiplicity
_atom_site_calc_flag
_atom_site_refinement_flags
U1 U 0.983412(16) 1.016588(16) 0.2500 0.01743(10) Uani 1 2 d S
P1 P 0.75102(15) 1.07513(15) 0.29216(11) 0.0235(4) Uani 1 1 d .
P2 P 1.18851(16) 0.92915(16) 0.32718(10) 0.0234(4) Uani 1 1 d .
C1 C 0.7077(6) 1.2050(6) 0.2482(5) 0.0277(15) Uani 1 1 d .
H1A H 0.6880 1.1926 0.1938 0.033 Uiso 1 1 calc R
H1B H 0.6433 1.2309 0.2755 0.033 Uiso 1 1 calc R
C2 C 0.6404(6) 0.9849(7) 0.2630(5) 0.0391(19) Uani 1 1 d .
H2A H 0.5723 1.0147 0.2805 0.059 Uiso 1 1 calc R
H2B H 0.6511 0.9144 0.2862 0.059 Uiso 1 1 calc R
H2C H 0.6396 0.9781 0.2069 0.059 Uiso 1 1 calc R
C3 C 0.7180(7) 1.0943(7) 0.3965(4) 0.0348(19) Uani 1 1 d .
H3A H 0.6423 1.1125 0.4018 0.052 Uiso 1 1 calc R
H3B H 0.7617 1.1522 0.4175 0.052 Uiso 1 1 calc R
H3C H 0.7329 1.0282 0.4246 0.052 Uiso 1 1 calc R
C4 C 1.2568(6) 0.8264(6) 0.2661(4) 0.0297(18) Uani 1 1 d .
H4A H 1.2935 0.8621 0.2227 0.036 Uiso 1 1 calc R
H4B H 1.3114 0.7887 0.2971 0.036 Uiso 1 1 calc R
C5 C 1.3002(6) 1.0244(8) 0.3451(5) 0.0394(18) Uani 1 1 d .
H5A H 1.3597 0.9865 0.3696 0.059 Uiso 1 1 calc R
H5B H 1.2755 1.0818 0.3790 0.059 Uiso 1 1 calc R
H5C H 1.3241 1.0549 0.2962 0.059 Uiso 1 1 calc R
C6 C 1.1786(7) 0.8594(7) 0.4206(4) 0.0358(19) Uani 1 1 d .
H6A H 1.2499 0.8368 0.4372 0.054 Uiso 1 1 calc R
H6B H 1.1325 0.7966 0.4151 0.054 Uiso 1 1 calc R
H6C H 1.1480 0.9078 0.4590 0.054 Uiso 1 1 calc R
C7 C 0.9172(7) 0.8583(7) 0.3290(6) 0.040(2) Uani 1 1 d .
H7A H 0.8739 0.8843 0.3720 0.059 Uiso 1 1 calc R
H7B H 0.9785 0.8183 0.3489 0.059 Uiso 1 1 calc R
H7C H 0.8738 0.8115 0.2964 0.059 Uiso 1 1 calc R
C8 C 1.0141(7) 1.1366(6) 0.3685(4) 0.0310(17) Uani 1 1 d .
H8A H 0.9603 1.1934 0.3695 0.047 Uiso 1 1 calc R
H8B H 1.0855 1.1684 0.3658 0.047 Uiso 1 1 calc R
H8C H 1.0082 1.0936 0.4154 0.047 Uiso 1 1 calc R

loop_
_atom_site_aniso_label
_atom_site_aniso_U_11
_atom_site_aniso_U_22
_atom_site_aniso_U_33
_atom_site_aniso_U_23
_atom_site_aniso_U_13
_atom_site_aniso_U_12
U1 0.02005(11) 0.02005(11) 0.01218(15) -0.00008(8) -0.00008(8) -0.00014(11)
P1 0.0252(9) 0.0275(10) 0.0178(9) -0.0051(7) 0.0021(7) 0.0019(7)
P2 0.0294(10) 0.0312(10) 0.0096(8) 0.0008(7) -0.0039(7) 0.0043(8)
C1 0.031(4) 0.037(4) 0.015(3) -0.007(4) 0.000(4) 0.011(3)
C2 0.026(4) 0.049(5) 0.042(5) -0.008(4) 0.005(3) -0.007(3)
C3 0.052(5) 0.039(5) 0.013(4) 0.005(3) 0.010(3) 0.011(4)
C4 0.030(4) 0.043(4) 0.016(4) 0.005(3) 0.001(3) 0.015(3)
C5 0.035(4) 0.054(5) 0.029(4) 0.002(4) -0.009(3) -0.001(4)
C6 0.050(5) 0.043(5) 0.014(4) 0.003(3) -0.005(3) 0.010(4)
C7 0.028(4) 0.032(4) 0.058(6) 0.008(4) 0.011(4) 0.000(3)
C8 0.055(5) 0.033(4) 0.005(3) -0.001(2) -0.007(3) 0.009(4)

loop_
_atom_type_symbol
_atom_type_description
_atom_type_scat_dispersion_real
_atom_type_scat_dispersion_imag
_atom_type_scat_source
C C 0.0033 0.0016 'International Tables Vol C Tables 4.2.6.8 and 6.1.1.4'
H H 0.0000 0.0000 'International Tables Vol C Tables 4.2.6.8 and 6.1.1.4'
P P 0.1023 0.0942 'International Tables Vol C Tables 4.2.6.8 and 6.1.1.4'
U U -9.6767 9.6646 'International Tables Vol C Tables 4.2.6.8 and 6.1.1.4'

loop_
_geom_angle_atom_site_label_1
_geom_angle_atom_site_label_2
_geom_angle_atom_site_label_3
_geom_angle
_geom_angle_site_symmetry_1
_geom_angle_site_symmetry_3
C7 U1 C7 142.7(4) . 8_775
C7 U1 C8 94.0(3) . .
C7 U1 C8 97.2(3) 8_775 .
C7 U1 C8 97.2(3) . 8_775
C7 U1 C8 94.0(3) 8_775 8_775
C8 U1 C8 144.3(4) . 8_775
C7 U1 P1 75.54(19) . .
C7 U1 P1 141.52(19) 8_775 .
C8 U1 P1 79.2(2) . .
C8 U1 P1 71.12(16) 8_775 .
C7 U1 P1 141.52(19) . 8_775
C7 U1 P1 75.54(19) 8_775 8_775
C8 U1 P1 71.12(16) . 8_775
C8 U1 P1 79.2(2) 8_775 8_775
P1 U1 P1 67.00(7) . 8_775
C7 U1 P2 76.2(2) . .
C7 U1 P2 72.8(2) 8_775 .
C8 U1 P2 74.69(19) . .
C8 U1 P2 140.93(18) 8_775 .
P1 U1 P2 139.64(5) . .
P1 U1 P2 129.23(5) 8_775 .
C7 U1 P2 72.8(2) . 8_775
C7 U1 P2 76.2(2) 8_775 8_775
C8 U1 P2 140.93(18) . 8_775
C8 U1 P2 74.69(19) 8_775 8_775
P1 U1 P2 129.23(5) . 8_775
P1 U1 P2 139.64(5) 8_775 8_775
P2 U1 P2 66.53(7) . 8_775
C2 P1 C3 100.3(4) . .
C2 P1 C1 101.5(4) . .
C3 P1 C1 102.7(4) . .
C2 P1 U1 119.5(3) . .
C3 P1 U1 117.9(3) . .
C1 P1 U1 112.4(2) . .
C6 P2 C5 101.9(4) . .
C6 P2 C4 101.8(3) . .
C5 P2 C4 101.0(4) . .
C6 P2 U1 119.5(3) . .
C5 P2 U1 117.9(3) . .
C4 P2 U1 112.0(2) . .
C1 C1 P1 113.1(4) 8_775 .
C4 C4 P2 110.7(4) 8_775 .

loop_
_geom_bond_atom_site_label_1
_geom_bond_atom_site_label_2
_geom_bond_distance
_geom_bond_site_symmetry_2
U1 C7 2.499(8) .
U1 C7 2.499(8) 8_775
U1 C8 2.528(6) .
U1 C8 2.528(6) 8_775
U1 P1 3.0268(19) .
U1 P1 3.0269(19) 8_775
U1 P2 3.0352(18) .
U1 P2 3.0353(18) 8_775
P1 C2 1.820(8) .
P1 C3 1.838(7) .
P1 C1 1.839(7) .
P2 C6 1.812(7) .
P2 C5 1.827(9) .
P2 C4 1.837(7) .
C1 C1 1.517(15) 8_775
C4 C4 1.545(17) 8_775
